data_2232694
loop_
_publ_author_name
'Ourari, Ali'
'Derafa, Wassila'
'Bouacida, Sofiane'
'Aggoun, Djouhra'

_publ_section_title
;
 <i>catena</i>-Poly[[[(pyridine-\k<i>N</i>)copper(II)]-\m-3-{1-[(2-aminoethyl)imino]ethyl}-6-methyl-2-oxo-2<i>H</i>-pyran-4-olato-\k^4^<i>N</i>,<i>N</i>,<i>O</i>^4^:<i>O</i>^2^]
 perchlorate]
;
_journal_coeditor_code GO2033
_journal_issue 12
_journal_name_full 'Acta Crystallographica Section E'
_journal_page_first m1720
_journal_page_last m1721
_journal_paper_doi 10.1107/S1600536811046411
_journal_volume 67
_journal_year 2011
_chemical_formula_iupac '[Cu (C10 H13 N2 O3) (C5 H5 N)] Cl O4'
_chemical_formula_moiety 'C15 H18 Cu1 N3 O3 +, Cl O4 -'
_chemical_formula_sum 'C15 H18 Cl Cu N3 O7'
_chemical_formula_weight 451.32
_chemical_name_systematic
;
<i>catena</i>-Poly[[[(pyridine-\k<i>N</i>)copper(II)]-\m-
3-{1-[(2-aminoethyl)imino]ethyl}-6-methyl-2-oxo-2<i>H</i>-pyran-4-olato-
\k^4^<i>N</i>,<i>N</i>,<i>O</i>^4^:<i>O</i>^2^] perchlorate]
;
_space_group_crystal_system orthorhombic
_space_group_IT_number 61
_space_group_name_Hall '-P 2bc 2ac'
_space_group_name_H-M_alt 'P c a b'
_symmetry_space_group_name_Hall '-P 2bc 2ac'
_symmetry_space_group_name_H-M 'P c a b'
_atom_sites_solution_hydrogens geom
_atom_sites_solution_primary direct
_atom_sites_solution_secondary difmap
_cell_angle_alpha 90
_cell_angle_beta 90
_cell_angle_gamma 90
_cell_formula_units_Z 8
_cell_length_a 8.8090(2)
_cell_length_b 19.9017(4)
_cell_length_c 20.9053(5)
_cell_measurement_reflns_used 4212
_cell_measurement_temperature 295(2)
_cell_measurement_theta_max 26.373
_cell_measurement_theta_min 0.998
_cell_volume 3664.99(14)
_computing_cell_refinement 'SCALEPACK (Otwinowski & Minor, 1997)'
_computing_data_collection 'COLLECT (Nonius, 1998)'
_computing_data_reduction 'DENZO and SCALEPACK (Otwinowski & Minor, 1997)'
_computing_molecular_graphics 'ORTEP-3 for Windows (Farrugia, 1997) and DIAMOND (Brandenburg & Berndt, 2001)'
_computing_publication_material 'WinGX (Farrugia, 1999)'
_computing_structure_refinement 'SHELXL97 (Sheldrick, 2008)'
_computing_structure_solution 'SIR2002 (Burla <i>et al.</i>, 2005)'
_diffrn_ambient_temperature 295(2)
_diffrn_detector_area_resol_mean 9
_diffrn_measured_fraction_theta_full 0.998
_diffrn_measured_fraction_theta_max 0.998
_diffrn_measurement_device '95mm CCD camera on \k-goniostat'
_diffrn_measurement_device_type 'Nonius KappaCCD'
_diffrn_measurement_method 'CCD rotation images, thick slices'
_diffrn_radiation_monochromator graphite
_diffrn_radiation_type MoK\a
_diffrn_radiation_wavelength 0.71073
_diffrn_reflns_av_R_equivalents 0.0222
_diffrn_reflns_limit_h_max 10
_diffrn_reflns_limit_h_min 0
_diffrn_reflns_limit_k_max 24
_diffrn_reflns_limit_k_min 0
_diffrn_reflns_limit_l_max 26
_diffrn_reflns_limit_l_min 0
_diffrn_reflns_number 7008
_diffrn_reflns_theta_full 26.38
_diffrn_reflns_theta_max 26.38
_diffrn_reflns_theta_min 3.09
_exptl_absorpt_coefficient_mu 1.381
_exptl_absorpt_correction_type none
_exptl_crystal_colour black
_exptl_crystal_density_diffrn 1.636
_exptl_crystal_density_method 'not measured'
_exptl_crystal_description plate
_exptl_crystal_F_000 1848
_exptl_crystal_size_max 0.12
_exptl_crystal_size_mid 0.11
_exptl_crystal_size_min 0.05
_refine_diff_density_max 0.451
_refine_diff_density_min -0.487
_refine_ls_extinction_method none
_refine_ls_goodness_of_fit_ref 1.028
_refine_ls_hydrogen_treatment constr
_refine_ls_matrix_type full
_refine_ls_number_parameters 246
_refine_ls_number_reflns 3731
_refine_ls_number_restraints 0
_refine_ls_restrained_S_all 1.028
_refine_ls_R_factor_all 0.0652
_refine_ls_R_factor_gt 0.0403
_refine_ls_shift/su_max 0.001
_refine_ls_shift/su_mean 0
_refine_ls_structure_factor_coef Fsqd
_refine_ls_weighting_details 'calc w=1/[\s^2^(Fo^2^)+(0.0723P)^2^+0.8070P] where P=(Fo^2^+2Fc^2^)/3'
_refine_ls_weighting_scheme calc
_refine_ls_wR_factor_gt 0.1052
_refine_ls_wR_factor_ref 0.1211
_reflns_number_gt 2619
_reflns_number_total 3731
_reflns_threshold_expression I>2sigma(I)
_cod_data_source_file go2033.cif
_cod_data_source_block I
_cod_database_code 2232694
_cod_database_fobs_code 2232694

loop_
_space_group_symop_operation_xyz
'x, y, z'
'-x, -y+1/2, z+1/2'
'x+1/2, -y, -z+1/2'
'-x+1/2, y+1/2, -z'
'-x, -y, -z'
'x, y-1/2, -z-1/2'
'-x-1/2, y, z-1/2'
'x-1/2, -y-1/2, z'

loop_
_atom_site_type_symbol
_atom_site_label
_atom_site_fract_x
_atom_site_fract_y
_atom_site_fract_z
_atom_site_U_iso_or_equiv
_atom_site_adp_type
_atom_site_calc_flag
_atom_site_refinement_flags
_atom_site_occupancy
_atom_site_symmetry_multiplicity
C C1 0.2273(4) 0.02862(16) 0.45790(16) 0.0517(8) Uani d . 1 1
H H1 0.1798 0.0658 0.4399 0.062 Uiso calc R 1 1
C C2 0.3060(4) -0.01413(18) 0.41827(18) 0.0600(9) Uani d . 1 1
H H2 0.311 -0.0058 0.3746 0.072 Uiso calc R 1 1
C C3 0.3770(4) -0.06940(19) 0.4441(2) 0.0600(9) Uani d . 1 1
H H3 0.4319 -0.0988 0.4183 0.072 Uiso calc R 1 1
C C4 0.3652(4) -0.08009(18) 0.5081(2) 0.0630(10) Uani d . 1 1
H H4 0.4119 -0.1171 0.5268 0.076 Uiso calc R 1 1
C C5 0.2830(4) -0.03545(16) 0.54523(18) 0.0560(8) Uani d . 1 1
H H5 0.2742 -0.0439 0.5888 0.067 Uiso calc R 1 1
C C6 0.1257(4) 0.09736(17) 0.71225(16) 0.0559(9) Uani d . 1 1
H H6A 0.1883 0.137 0.7179 0.067 Uiso calc R 1 1
H H6B 0.1258 0.0722 0.752 0.067 Uiso calc R 1 1
C C7 -0.0333(4) 0.11746(18) 0.69521(16) 0.0567(9) Uani d . 1 1
H H7A -0.1003 0.0789 0.6975 0.068 Uiso calc R 1 1
H H7B -0.0699 0.1514 0.7247 0.068 Uiso calc R 1 1
C C8 -0.2344(4) 0.22163(17) 0.65805(17) 0.0576(9) Uani d . 1 1
H H8A -0.2762 0.1859 0.6834 0.086 Uiso calc R 1 1
H H8B -0.3139 0.2426 0.6338 0.086 Uiso calc R 1 1
H H8C -0.1879 0.2543 0.6856 0.086 Uiso calc R 1 1
C C9 -0.1166(3) 0.19342(14) 0.61287(14) 0.0398(6) Uani d . 1 1
C C10 -0.1085(3) 0.21966(14) 0.54728(14) 0.0380(6) Uani d . 1 1
C C11 -0.1603(3) 0.28666(15) 0.53460(15) 0.0430(7) Uani d . 1 1
C C12 -0.1244(4) 0.26748(18) 0.42205(14) 0.0508(8) Uani d . 1 1
C C13 -0.1460(6) 0.3012(2) 0.3588(2) 0.0908(15) Uani d . 1 1
H H13A -0.0797 0.3394 0.3559 0.136 Uiso calc R 1 1
H H13B -0.2495 0.3158 0.3549 0.136 Uiso calc R 1 1
H H13C -0.1228 0.2702 0.3251 0.136 Uiso calc R 1 1
C C14 -0.0700(4) 0.20627(18) 0.43217(15) 0.0562(9) Uani d . 1 1
H H14 -0.0417 0.1798 0.3975 0.067 Uiso calc R 1 1
C C15 -0.0541(3) 0.18023(15) 0.49603(14) 0.0423(7) Uani d . 1 1
N N1 0.2158(3) 0.01933(12) 0.52137(12) 0.0432(6) Uani d . 1 1
N N2 0.1869(3) 0.05540(13) 0.65998(12) 0.0532(7) Uani d . 1 1
H H2A 0.1582 0.0124 0.6655 0.064 Uiso calc R 1 1
H H2B 0.289 0.057 0.6602 0.064 Uiso calc R 1 1
N N3 -0.0300(3) 0.14435(12) 0.62977(12) 0.0429(6) Uani d . 1 1
O O1 0.0066(2) 0.12212(10) 0.50150(10) 0.0491(5) Uani d . 1 1
O O2 -0.1684(3) 0.30769(10) 0.47159(11) 0.0541(6) Uani d . 1 1
O O3 -0.1950(3) 0.33001(10) 0.57362(11) 0.0519(6) Uani d . 1 1
O O11 -0.1778(3) 0.09728(16) 0.29504(16) 0.0869(9) Uani d . 1 1
O O21 0.0241(4) 0.16739(14) 0.26635(16) 0.0868(9) Uani d . 1 1
O O31 -0.0210(4) 0.06891(19) 0.21098(16) 0.1067(11) Uani d . 1 1
O O41 0.0701(4) 0.06507(16) 0.31535(17) 0.0910(10) Uani d . 1 1
Cl Cl1 -0.02517(10) 0.09943(4) 0.27165(4) 0.0553(2) Uani d . 1 1
Cu Cu1 0.10791(4) 0.089862(17) 0.576431(17) 0.03931(14) Uani d . 1 1

loop_
_atom_site_aniso_label
_atom_site_aniso_U_11
_atom_site_aniso_U_22
_atom_site_aniso_U_33
_atom_site_aniso_U_12
_atom_site_aniso_U_13
_atom_site_aniso_U_23
C1 0.057(2) 0.0475(18) 0.0504(19) 0.0085(15) 0.0026(16) -0.0018(15)
C2 0.065(2) 0.062(2) 0.053(2) 0.0106(18) 0.0082(17) -0.0093(16)
C3 0.054(2) 0.057(2) 0.069(2) 0.0124(16) 0.0062(17) -0.0149(19)
C4 0.063(2) 0.0489(19) 0.078(3) 0.0197(16) -0.0030(19) -0.0071(18)
C5 0.064(2) 0.0480(18) 0.056(2) 0.0109(16) -0.0041(17) -0.0006(16)
C6 0.075(2) 0.0528(19) 0.0397(18) 0.0080(17) -0.0046(16) 0.0028(14)
C7 0.070(2) 0.062(2) 0.0386(18) 0.0066(17) 0.0109(16) 0.0073(16)
C8 0.065(2) 0.0550(19) 0.053(2) 0.0112(17) 0.0181(17) 0.0024(16)
C9 0.0388(15) 0.0399(15) 0.0406(16) -0.0040(12) 0.0029(12) -0.0041(12)
C10 0.0381(15) 0.0365(14) 0.0392(15) 0.0007(12) -0.0003(12) 0.0003(12)
C11 0.0422(16) 0.0434(16) 0.0434(17) -0.0011(13) 0.0003(13) 0.0008(13)
C12 0.062(2) 0.0546(19) 0.0354(17) 0.0125(15) 0.0016(14) 0.0023(14)
C13 0.123(4) 0.094(3) 0.055(3) 0.040(3) 0.002(2) 0.021(2)
C14 0.073(2) 0.061(2) 0.0352(17) 0.0186(17) -0.0016(15) -0.0023(14)
C15 0.0423(16) 0.0458(16) 0.0387(16) 0.0055(13) -0.0009(12) -0.0036(13)
N1 0.0465(14) 0.0377(12) 0.0456(15) 0.0032(10) -0.0024(11) -0.0017(11)
N2 0.0679(18) 0.0489(15) 0.0428(15) 0.0100(13) -0.0001(13) 0.0044(12)
N3 0.0466(15) 0.0428(13) 0.0394(14) 0.0003(11) 0.0031(11) 0.0037(11)
O1 0.0591(13) 0.0467(12) 0.0415(12) 0.0163(10) -0.0048(10) -0.0058(9)
O2 0.0671(14) 0.0458(12) 0.0494(13) 0.0110(11) 0.0009(11) 0.0060(10)
O3 0.0640(14) 0.0388(11) 0.0528(13) 0.0068(10) 0.0018(11) -0.0062(10)
O11 0.0555(15) 0.116(2) 0.089(2) -0.0077(16) 0.0063(16) 0.0173(18)
O21 0.093(2) 0.0626(17) 0.105(2) -0.0126(16) -0.0017(18) 0.0161(16)
O31 0.109(3) 0.145(3) 0.067(2) -0.022(2) -0.0035(19) -0.038(2)
O41 0.088(2) 0.091(2) 0.094(2) 0.0057(18) -0.0299(18) 0.0290(18)
Cl1 0.0575(5) 0.0638(5) 0.0447(5) -0.0077(4) -0.0079(4) 0.0055(4)
Cu1 0.0458(2) 0.0370(2) 0.0352(2) 0.00416(15) 0.00067(15) 0.00081(14)

loop_
_atom_type_symbol
_atom_type_description
_atom_type_scat_dispersion_real
_atom_type_scat_dispersion_imag
_atom_type_scat_source
C C 0.0033 0.0016 'International Tables Vol C Tables 4.2.6.8 and 6.1.1.4'
H H 0 0 'International Tables Vol C Tables 4.2.6.8 and 6.1.1.4'
N N 0.0061 0.0033 'International Tables Vol C Tables 4.2.6.8 and 6.1.1.4'
O O 0.0106 0.006 'International Tables Vol C Tables 4.2.6.8 and 6.1.1.4'
Cl Cl 0.1484 0.1585 'International Tables Vol C Tables 4.2.6.8 and 6.1.1.4'
Cu Cu 0.3201 1.2651 'International Tables Vol C Tables 4.2.6.8 and 6.1.1.4'

loop_
_geom_angle_atom_site_label_1
_geom_angle_atom_site_label_2
_geom_angle_atom_site_label_3
_geom_angle_site_symmetry_3
_geom_angle
N1 C1 C2 . 123.2(3)
N1 C1 H1 . 118.4
C2 C1 H1 . 118.4
C1 C2 C3 . 119.2(4)
C1 C2 H2 . 120.4
C3 C2 H2 . 120.4
C4 C3 C2 . 118.5(3)
C4 C3 H3 . 120.8
C2 C3 H3 . 120.8
C3 C4 C5 . 119.5(3)
C3 C4 H4 . 120.3
C5 C4 H4 . 120.3
N1 C5 C4 . 123.1(3)
N1 C5 H5 . 118.5
C4 C5 H5 . 118.5
N2 C6 C7 . 108.4(3)
N2 C6 H6A . 110
C7 C6 H6A . 110
N2 C6 H6B . 110
C7 C6 H6B . 110
H6A C6 H6B . 108.4
N3 C7 C6 . 107.5(3)
N3 C7 H7A . 110.2
C6 C7 H7A . 110.2
N3 C7 H7B . 110.2
C6 C7 H7B . 110.2
H7A C7 H7B . 108.5
C9 C8 H8A . 109.5
C9 C8 H8B . 109.5
H8A C8 H8B . 109.5
C9 C8 H8C . 109.5
H8A C8 H8C . 109.5
H8B C8 H8C . 109.5
N3 C9 C10 . 119.8(3)
N3 C9 C8 . 121.1(3)
C10 C9 C8 . 119.0(3)
C15 C10 C11 . 119.0(3)
C15 C10 C9 . 121.8(3)
C11 C10 C9 . 119.2(3)
O3 C11 O2 . 114.0(3)
O3 C11 C10 . 127.6(3)
O2 C11 C10 . 118.3(3)
C14 C12 O2 . 121.4(3)
C14 C12 C13 . 126.9(3)
O2 C12 C13 . 111.8(3)
C12 C13 H13A . 109.5
C12 C13 H13B . 109.5
H13A C13 H13B . 109.5
C12 C13 H13C . 109.5
H13A C13 H13C . 109.5
H13B C13 H13C . 109.5
C12 C14 C15 . 120.9(3)
C12 C14 H14 . 119.5
C15 C14 H14 . 119.5
O1 C15 C10 . 125.2(3)
O1 C15 C14 . 116.7(3)
C10 C15 C14 . 118.1(3)
C5 N1 C1 . 116.6(3)
C5 N1 Cu1 . 123.7(2)
C1 N1 Cu1 . 119.7(2)
C6 N2 Cu1 . 108.96(19)
C6 N2 H2A . 109.9
Cu1 N2 H2A . 109.9
C6 N2 H2B . 109.9
Cu1 N2 H2B . 109.9
H2A N2 H2B . 108.3
C9 N3 C7 . 121.3(3)
C9 N3 Cu1 . 128.7(2)
C7 N3 Cu1 . 109.75(19)
C15 O1 Cu1 . 124.85(19)
C12 O2 C11 . 122.0(2)
C11 O3 Cu1 8_565 132.6(2)
O31 Cl1 O41 . 110.9(2)
O31 Cl1 O21 . 109.4(2)
O41 Cl1 O21 . 109.14(19)
O31 Cl1 O11 . 108.7(2)
O41 Cl1 O11 . 108.8(2)
O21 Cl1 O11 . 109.94(19)
O1 Cu1 N3 . 89.50(9)
O1 Cu1 N2 . 172.52(11)
N3 Cu1 N2 . 84.80(10)
O1 Cu1 N1 . 89.20(9)
N3 Cu1 N1 . 168.32(10)
N2 Cu1 N1 . 95.41(10)
O1 Cu1 O3 8_665 95.50(9)
N3 Cu1 O3 8_665 95.48(9)
N2 Cu1 O3 8_665 89.86(10)
N1 Cu1 O3 8_665 96.20(9)

loop_
_geom_bond_atom_site_label_1
_geom_bond_atom_site_label_2
_geom_bond_site_symmetry_2
_geom_bond_distance
_geom_bond_publ_flag
C1 N1 . 1.344(4) ?
C1 C2 . 1.375(4) ?
C1 H1 . 0.93 ?
C2 C3 . 1.376(5) ?
C2 H2 . 0.93 ?
C3 C4 . 1.358(6) ?
C3 H3 . 0.93 ?
C4 C5 . 1.385(5) ?
C4 H4 . 0.93 ?
C5 N1 . 1.337(4) ?
C5 H5 . 0.93 ?
C6 N2 . 1.477(4) ?
C6 C7 . 1.499(5) ?
C6 H6A . 0.97 ?
C6 H6B . 0.97 ?
C7 N3 . 1.469(4) ?
C7 H7A . 0.97 ?
C7 H7B . 0.97 ?
C8 C9 . 1.512(4) ?
C8 H8A . 0.96 ?
C8 H8B . 0.96 ?
C8 H8C . 0.96 ?
C9 N3 . 1.288(4) ?
C9 C10 . 1.469(4) ?
C10 C15 . 1.412(4) ?
C10 C11 . 1.434(4) ?
C11 O3 . 1.226(4) ?
C11 O2 . 1.384(4) ?
C12 C14 . 1.326(5) ?
C12 O2 . 1.365(4) ?
C12 C13 . 1.495(5) ?
C13 H13A . 0.96 ?
C13 H13B . 0.96 ?
C13 H13C . 0.96 ?
C14 C15 . 1.439(4) ?
C14 H14 . 0.93 ?
C15 O1 . 1.279(4) ?
N1 Cu1 . 2.049(2) yes
N2 Cu1 . 2.001(3) yes
N2 H2A . 0.9 ?
N2 H2B . 0.9 ?
N3 Cu1 . 1.974(2) yes
O1 Cu1 . 1.914(2) yes
O3 Cu1 8_565 2.358(2) yes
O11 Cl1 . 1.431(3) ?
O21 Cl1 . 1.425(3) ?
O31 Cl1 . 1.407(3) ?
O41 Cl1 . 1.417(3) ?
Cu1 O3 8_665 2.358(2) ?

loop_
_geom_hbond_atom_site_label_D
_geom_hbond_atom_site_label_H
_geom_hbond_atom_site_label_A
_geom_hbond_site_symmetry_A
_geom_hbond_distance_DH
_geom_hbond_distance_HA
_geom_hbond_distance_DA
_geom_hbond_angle_DHA
_geom_hbond_publ_flag
N2 H2A O11 5_556 0.9000 2.3400 3.182(4) 156.00 yes
N2 H2A O41 5_556 0.9000 2.5700 3.338(4) 144.00 yes
N2 H2B O31 7_656 0.9000 2.3100 3.142(4) 153.00 yes
C1 H1 O1 . 0.9300 2.2900 2.842(4) 118.00 yes
C5 H5 N2 . 0.9300 2.5900 3.121(4) 117.00 yes
C8 H8B O3 . 0.9600 2.3900 2.809(4) 106.00 yes

loop_
_geom_torsion_atom_site_label_1
_geom_torsion_atom_site_label_2
_geom_torsion_atom_site_label_3
_geom_torsion_atom_site_label_4
_geom_torsion_site_symmetry_4
_geom_torsion
N1 C1 C2 C3 . 0.0(5)
C1 C2 C3 C4 . 0.8(6)
C2 C3 C4 C5 . -0.1(6)
C3 C4 C5 N1 . -1.3(6)
N2 C6 C7 N3 . -49.7(4)
N3 C9 C10 C15 . 23.6(4)
C8 C9 C10 C15 . -152.3(3)
N3 C9 C10 C11 . -157.8(3)
C8 C9 C10 C11 . 26.3(4)
C15 C10 C11 O3 . -171.4(3)
C9 C10 C11 O3 . 10.0(5)
C15 C10 C11 O2 . 6.1(4)
C9 C10 C11 O2 . -172.5(2)
O2 C12 C14 C15 . -0.6(6)
C13 C12 C14 C15 . 179.5(4)
C11 C10 C15 O1 . 173.9(3)
C9 C10 C15 O1 . -7.5(5)
C11 C10 C15 C14 . -7.2(4)
C9 C10 C15 C14 . 171.3(3)
C12 C14 C15 O1 . -176.5(3)
C12 C14 C15 C10 . 4.6(5)
C4 C5 N1 C1 . 2.0(5)
C4 C5 N1 Cu1 . -175.0(3)
C2 C1 N1 C5 . -1.3(5)
C2 C1 N1 Cu1 . 175.8(3)
C7 C6 N2 Cu1 . 36.0(3)
C10 C9 N3 C7 . 179.1(3)
C8 C9 N3 C7 . -5.1(4)
C10 C9 N3 Cu1 . -6.4(4)
C8 C9 N3 Cu1 . 169.4(2)
C6 C7 N3 C9 . -144.6(3)
C6 C7 N3 Cu1 . 39.9(3)
C10 C15 O1 Cu1 . -25.3(4)
C14 C15 O1 Cu1 . 155.8(2)
C14 C12 O2 C11 . -0.7(5)
C13 C12 O2 C11 . 179.3(3)
O3 C11 O2 C12 . 175.7(3)
C10 C11 O2 C12 . -2.1(4)
O2 C11 O3 Cu1 8_565 42.7(4)
C10 C11 O3 Cu1 8_565 -139.8(3)
C15 O1 Cu1 N3 . 31.6(3)
C15 O1 Cu1 N1 . -160.0(3)
C15 O1 Cu1 O3 8_665 -63.8(3)
C9 N3 Cu1 O1 . -16.1(3)
C7 N3 Cu1 O1 . 158.9(2)
C9 N3 Cu1 N2 . 168.7(3)
C7 N3 Cu1 N2 . -16.2(2)
C9 N3 Cu1 N1 . -99.8(5)
C7 N3 Cu1 N1 . 75.3(6)
C9 N3 Cu1 O3 8_665 79.4(3)
C7 N3 Cu1 O3 8_665 -105.6(2)
C6 N2 Cu1 N3 . -11.2(2)
C6 N2 Cu1 N1 . -179.5(2)
C6 N2 Cu1 O3 8_665 84.3(2)
C5 N1 Cu1 O1 . -162.4(3)
C1 N1 Cu1 O1 . 20.7(2)
C5 N1 Cu1 N3 . -78.7(6)
C1 N1 Cu1 N3 . 104.4(5)
C5 N1 Cu1 N2 . 11.7(3)
C1 N1 Cu1 N2 . -165.2(2)
C5 N1 Cu1 O3 8_665 102.2(3)
C1 N1 Cu1 O3 8_665 -74.7(2)
